data_7108227
loop_
_publ_author_name
'Remi Chauvin'
'Arnaud Rives'
'Iaroslav Baglai'
'Volodymyr Malytskyi'
'Valerie Maraval'
'Nathalie Saffon'
'Zoia Voitenko'

_publ_section_title
;
 Highly pi electron-rich macro-aromatics:
 bis(p-aminophenyl)-carbo-benzenes and their DBA acyclic references
;
_journal_name_full Chem.Commun.
_journal_page_first 8763
_journal_paper_doi 10.1039/c2cc34176j
_journal_volume 48
_journal_year 2012
_chemical_formula_sum 'C56 H64 N2 Si2'
_chemical_formula_weight 821.27
_chemical_name_systematic
;
?
;
_space_group_IT_number 2
_symmetry_cell_setting triclinic
_symmetry_space_group_name_Hall '-P 1'
_symmetry_space_group_name_H-M 'P -1'
_atom_sites_solution_hydrogens geom
_atom_sites_solution_primary direct
_atom_sites_solution_secondary difmap
_audit_creation_method SHELXL-97
_cell_angle_alpha 97.551(4)
_cell_angle_beta 93.735(4)
_cell_angle_gamma 96.544(4)
_cell_formula_units_Z 1
_cell_length_a 7.4967(6)
_cell_length_b 7.7637(7)
_cell_length_c 21.2257(17)
_cell_measurement_reflns_used 6914
_cell_measurement_temperature 193(2)
_cell_measurement_theta_max 28.18
_cell_measurement_theta_min 2.67
_cell_volume 1212.66(18)
_computing_cell_refinement 'Bruker SAINT'
_computing_data_collection 'Bruker APEX2'
_computing_data_reduction 'Bruker SAINT'
_computing_molecular_graphics 'Bruker SHELXTL'
_computing_publication_material 'Bruker SHELXTL'
_computing_structure_refinement 'SHELXL-97 (Sheldrick, 2008)'
_computing_structure_solution 'SHELXS-97 (Sheldrick, 2008)'
_diffrn_ambient_temperature 193(2)
_diffrn_measured_fraction_theta_full 0.973
_diffrn_measured_fraction_theta_max 0.973
_diffrn_measurement_device_type 'Bruker kappa APEX-II CCD Quazar'
_diffrn_measurement_method 'phi and omega scans'
_diffrn_radiation_monochromator graphite
_diffrn_radiation_source 'fine-focus sealed tube'
_diffrn_radiation_type MoK\a
_diffrn_radiation_wavelength 0.71073
_diffrn_reflns_av_R_equivalents 0.0348
_diffrn_reflns_av_sigmaI/netI 0.0328
_diffrn_reflns_limit_h_max 9
_diffrn_reflns_limit_h_min -9
_diffrn_reflns_limit_k_max 9
_diffrn_reflns_limit_k_min -9
_diffrn_reflns_limit_l_max 26
_diffrn_reflns_limit_l_min -26
_diffrn_reflns_number 24394
_diffrn_reflns_theta_full 26.36
_diffrn_reflns_theta_max 26.36
_diffrn_reflns_theta_min 5.18
_exptl_absorpt_coefficient_mu 0.111
_exptl_absorpt_correction_T_max 0.9978
_exptl_absorpt_correction_T_min 0.9633
_exptl_absorpt_correction_type multi-scan
_exptl_absorpt_process_details 'SADABS (Bruker-AXS)'
_exptl_crystal_colour brown
_exptl_crystal_density_diffrn 1.125
_exptl_crystal_density_method 'not measured'
_exptl_crystal_description plate
_exptl_crystal_F_000 442
_exptl_crystal_size_max 0.34
_exptl_crystal_size_mid 0.20
_exptl_crystal_size_min 0.02
_refine_diff_density_max 0.292
_refine_diff_density_min -0.223
_refine_diff_density_rms 0.036
_refine_ls_extinction_method none
_refine_ls_goodness_of_fit_ref 1.035
_refine_ls_hydrogen_treatment mixed
_refine_ls_matrix_type full
_refine_ls_number_parameters 285
_refine_ls_number_reflns 4837
_refine_ls_number_restraints 1
_refine_ls_restrained_S_all 1.035
_refine_ls_R_factor_all 0.0686
_refine_ls_R_factor_gt 0.0476
_refine_ls_shift/su_max 0.001
_refine_ls_shift/su_mean 0.000
_refine_ls_structure_factor_coef Fsqd
_refine_ls_weighting_details 'calc w=1/[\s^2^(Fo^2^)+(0.0584P)^2^+0.3533P] where P=(Fo^2^+2Fc^2^)/3'
_refine_ls_weighting_scheme calc
_refine_ls_wR_factor_gt 0.1143
_refine_ls_wR_factor_ref 0.1257
_reflns_number_gt 3707
_reflns_number_total 4837
_reflns_threshold_expression >2sigma(I)
_cod_data_source_file c2cc34176j.txt
_cod_data_source_block 17
_cod_original_sg_symbol_H-M P-1
_cod_database_code 7108227

loop_
_symmetry_equiv_pos_as_xyz
'x, y, z'
'-x, -y, -z'

loop_
_atom_site_label
_atom_site_type_symbol
_atom_site_fract_x
_atom_site_fract_y
_atom_site_fract_z
_atom_site_U_iso_or_equiv
_atom_site_adp_type
_atom_site_occupancy
_atom_site_symmetry_multiplicity
_atom_site_calc_flag
_atom_site_refinement_flags
Si1 Si 0.65199(7) 0.24673(7) 0.35949(2) 0.03802(16) Uani 1 1 d .
N1 N 1.4740(3) 0.1280(3) 0.06861(11) 0.0574(5) Uani 1 1 d D
C1 C 0.7451(2) 0.1345(2) 0.28971(8) 0.0409(4) Uani 1 1 d .
C2 C 0.7843(2) 0.0584(2) 0.24017(8) 0.0351(4) Uani 1 1 d .
C3 C 0.8205(2) -0.0326(2) 0.18019(7) 0.0314(4) Uani 1 1 d .
C4 C 0.6877(2) -0.1544(2) 0.14972(8) 0.0341(4) Uani 1 1 d .
C5 C 0.5700(2) -0.2647(2) 0.11991(7) 0.0335(4) Uani 1 1 d .
C6 C 0.4418(2) -0.3847(2) 0.08582(7) 0.0299(4) Uani 1 1 d .
C7 C 0.4831(2) -0.4651(2) 0.02574(7) 0.0306(4) Uani 1 1 d .
C8 C 0.2643(2) -0.4301(2) 0.10916(7) 0.0301(4) Uani 1 1 d .
C9 C 0.1302(2) -0.5404(2) 0.07014(8) 0.0364(4) Uani 1 1 d .
H9 H 0.1537 -0.5881 0.0284 0.044 Uiso 1 1 calc R
C10 C -0.0371(3) -0.5805(3) 0.09193(10) 0.0468(5) Uani 1 1 d .
H10 H -0.1282 -0.6553 0.0650 0.056 Uiso 1 1 calc R
C11 C -0.0727(3) -0.5134(3) 0.15201(10) 0.0508(5) Uani 1 1 d .
H11 H -0.1879 -0.5423 0.1667 0.061 Uiso 1 1 calc R
C12 C 0.0586(3) -0.4039(3) 0.19123(9) 0.0493(5) Uani 1 1 d .
H12 H 0.0336 -0.3570 0.2329 0.059 Uiso 1 1 calc R
C13 C 0.2266(3) -0.3621(2) 0.16998(8) 0.0396(4) Uani 1 1 d .
H13 H 0.3166 -0.2865 0.1972 0.047 Uiso 1 1 calc R
C14 C 0.9907(2) 0.0073(2) 0.15223(7) 0.0303(4) Uani 1 1 d .
C15 C 1.0151(2) -0.0639(2) 0.09011(8) 0.0383(4) Uani 1 1 d .
H15 H 0.9206 -0.1419 0.0661 0.046 Uiso 1 1 calc R
C16 C 1.1731(3) -0.0235(2) 0.06298(8) 0.0419(4) Uani 1 1 d .
H16 H 1.1857 -0.0726 0.0203 0.050 Uiso 1 1 calc R
C17 C 1.3147(2) 0.0880(2) 0.09705(9) 0.0398(4) Uani 1 1 d .
C18 C 1.2937(3) 0.1553(2) 0.15945(9) 0.0439(4) Uani 1 1 d .
H18 H 1.3905 0.2286 0.1841 0.053 Uiso 1 1 calc R
C19 C 1.1340(2) 0.1173(2) 0.18631(8) 0.0379(4) Uani 1 1 d .
H19 H 1.1215 0.1672 0.2289 0.045 Uiso 1 1 calc R
C20 C 0.4035(3) 0.1768(3) 0.34692(10) 0.0551(5) Uani 1 1 d .
H20 H 0.3658 0.2147 0.3053 0.066 Uiso 1 1 calc R
C21 C 0.3469(4) -0.0191(4) 0.33785(14) 0.0803(8) Uani 1 1 d .
H21A H 0.3726 -0.0646 0.3780 0.120 Uiso 1 1 calc R
H21B H 0.4140 -0.0760 0.3046 0.120 Uiso 1 1 calc R
H21C H 0.2176 -0.0435 0.3251 0.120 Uiso 1 1 calc R
C22 C 0.2939(4) 0.2703(5) 0.39514(18) 0.1170(13) Uani 1 1 d .
H22A H 0.1654 0.2418 0.3813 0.176 Uiso 1 1 calc R
H22B H 0.3279 0.3971 0.3984 0.176 Uiso 1 1 calc R
H22C H 0.3176 0.2326 0.4368 0.176 Uiso 1 1 calc R
C23 C 0.7695(3) 0.1866(3) 0.43306(9) 0.0568(6) Uani 1 1 d .
H23 H 0.8994 0.2316 0.4317 0.068 Uiso 1 1 calc R
C24 C 0.7655(5) -0.0069(4) 0.43415(14) 0.1026(11) Uani 1 1 d .
H24A H 0.8411 -0.0272 0.4713 0.154 Uiso 1 1 calc R
H24B H 0.8116 -0.0607 0.3951 0.154 Uiso 1 1 calc R
H24C H 0.6414 -0.0591 0.4368 0.154 Uiso 1 1 calc R
C25 C 0.7132(5) 0.2806(5) 0.49444(11) 0.1099(12) Uani 1 1 d .
H25A H 0.5888 0.2356 0.5004 0.165 Uiso 1 1 calc R
H25B H 0.7211 0.4065 0.4921 0.165 Uiso 1 1 calc R
H25C H 0.7931 0.2606 0.5305 0.165 Uiso 1 1 calc R
C26 C 0.7016(3) 0.4886(3) 0.35725(10) 0.0541(5) Uani 1 1 d .
H26 H 0.6541 0.5508 0.3957 0.065 Uiso 1 1 calc R
C27 C 0.6088(4) 0.5448(3) 0.29836(12) 0.0754(7) Uani 1 1 d .
H27A H 0.6446 0.6699 0.2977 0.113 Uiso 1 1 calc R
H27B H 0.4778 0.5230 0.2998 0.113 Uiso 1 1 calc R
H27C H 0.6444 0.4775 0.2598 0.113 Uiso 1 1 calc R
C28 C 0.9035(4) 0.5454(3) 0.36065(13) 0.0771(7) Uani 1 1 d .
H28A H 0.9561 0.4763 0.3262 0.116 Uiso 1 1 calc R
H28B H 0.9592 0.5266 0.4019 0.116 Uiso 1 1 calc R
H28C H 0.9254 0.6698 0.3561 0.116 Uiso 1 1 calc R
H1A H 1.457(4) 0.127(4) 0.0293(9) 0.090(10) Uiso 1 1 d D
H1B H 1.541(4) 0.212(3) 0.0905(13) 0.099(11) Uiso 1 1 d D

loop_
_atom_site_aniso_label
_atom_site_aniso_U_11
_atom_site_aniso_U_22
_atom_site_aniso_U_33
_atom_site_aniso_U_23
_atom_site_aniso_U_13
_atom_site_aniso_U_12
Si1 0.0362(3) 0.0427(3) 0.0325(3) -0.0060(2) 0.00316(19) 0.0064(2)
N1 0.0496(11) 0.0576(12) 0.0686(14) 0.0209(10) 0.0191(10) 0.0005(9)
C1 0.0385(10) 0.0414(10) 0.0403(10) -0.0032(8) 0.0031(8) 0.0045(8)
C2 0.0329(9) 0.0331(9) 0.0371(9) -0.0006(7) 0.0004(7) 0.0026(7)
C3 0.0347(9) 0.0269(8) 0.0310(8) -0.0016(6) -0.0010(7) 0.0057(7)
C4 0.0343(9) 0.0317(9) 0.0351(9) -0.0020(7) 0.0040(7) 0.0066(7)
C5 0.0342(9) 0.0314(9) 0.0341(9) 0.0004(7) 0.0035(7) 0.0052(7)
C6 0.0319(9) 0.0255(8) 0.0314(8) 0.0016(6) 0.0013(6) 0.0037(7)
C7 0.0280(9) 0.0261(8) 0.0366(8) 0.0043(6) 0.0037(7) -0.0015(7)
C8 0.0323(9) 0.0253(8) 0.0332(8) 0.0047(6) 0.0036(6) 0.0052(7)
C9 0.0344(9) 0.0349(9) 0.0393(9) 0.0047(7) 0.0030(7) 0.0025(7)
C10 0.0333(10) 0.0443(11) 0.0620(12) 0.0093(9) 0.0042(8) -0.0005(8)
C11 0.0406(11) 0.0488(12) 0.0693(13) 0.0190(10) 0.0228(10) 0.0093(9)
C12 0.0592(13) 0.0472(11) 0.0468(11) 0.0091(9) 0.0246(9) 0.0145(10)
C13 0.0475(11) 0.0340(9) 0.0374(9) 0.0026(7) 0.0077(8) 0.0064(8)
C14 0.0334(9) 0.0246(8) 0.0315(8) 0.0004(6) -0.0014(6) 0.0048(7)
C15 0.0419(10) 0.0342(9) 0.0354(9) -0.0027(7) 0.0011(7) -0.0005(8)
C16 0.0515(11) 0.0390(10) 0.0352(9) 0.0021(7) 0.0103(8) 0.0053(8)
C17 0.0380(10) 0.0329(9) 0.0520(11) 0.0147(8) 0.0081(8) 0.0063(8)
C18 0.0366(10) 0.0414(10) 0.0502(11) 0.0036(8) -0.0035(8) -0.0027(8)
C19 0.0378(10) 0.0381(10) 0.0346(9) -0.0014(7) -0.0026(7) 0.0020(8)
C20 0.0407(11) 0.0702(15) 0.0524(12) 0.0013(10) 0.0020(9) 0.0080(10)
C21 0.0558(15) 0.0813(18) 0.096(2) 0.0095(15) 0.0016(13) -0.0170(13)
C22 0.0516(17) 0.146(3) 0.146(3) -0.028(2) 0.0387(18) 0.0184(18)
C23 0.0532(13) 0.0701(15) 0.0435(11) 0.0027(10) -0.0044(9) 0.0032(11)
C24 0.148(3) 0.082(2) 0.0803(19) 0.0233(16) -0.0308(19) 0.032(2)
C25 0.164(3) 0.125(3) 0.0354(13) -0.0052(14) -0.0067(16) 0.022(2)
C26 0.0664(14) 0.0450(12) 0.0481(11) -0.0067(9) 0.0065(10) 0.0091(10)
C27 0.099(2) 0.0543(14) 0.0762(17) 0.0134(12) 0.0052(14) 0.0198(14)
C28 0.0754(18) 0.0584(15) 0.0911(19) 0.0057(13) 0.0050(14) -0.0128(13)

loop_
_atom_type_symbol
_atom_type_description
_atom_type_scat_dispersion_real
_atom_type_scat_dispersion_imag
_atom_type_scat_source
C C 0.0033 0.0016 'International Tables Vol C Tables 4.2.6.8 and 6.1.1.4'
H H 0.0000 0.0000 'International Tables Vol C Tables 4.2.6.8 and 6.1.1.4'
N N 0.0061 0.0033 'International Tables Vol C Tables 4.2.6.8 and 6.1.1.4'
Si Si 0.0817 0.0704 'International Tables Vol C Tables 4.2.6.8 and 6.1.1.4'

loop_
_geom_angle_atom_site_label_1
_geom_angle_atom_site_label_2
_geom_angle_atom_site_label_3
_geom_angle
_geom_angle_site_symmetry_1
C1 Si1 C20 104.79(9) .
C1 Si1 C26 107.19(9) .
C20 Si1 C26 110.20(10) .
C1 Si1 C23 107.94(9) .
C20 Si1 C23 116.10(10) .
C26 Si1 C23 110.11(10) .
C2 C1 Si1 171.66(16) .
C1 C2 C3 176.82(18) .
C4 C3 C2 116.98(15) .
C4 C3 C14 121.57(14) .
C2 C3 C14 121.43(14) .
C5 C4 C3 177.59(18) .
C4 C5 C6 178.64(18) .
C5 C6 C7 117.67(14) .
C5 C6 C8 122.19(14) .
C7 C6 C8 120.14(13) .
C7 C7 C6 179.4(2) 2_645
C13 C8 C9 118.81(15) .
C13 C8 C6 120.75(14) .
C9 C8 C6 120.43(14) .
C10 C9 C8 120.20(16) .
C11 C10 C9 120.55(18) .
C10 C11 C12 119.98(17) .
C11 C12 C13 120.11(17) .
C12 C13 C8 120.34(17) .
C19 C14 C15 117.53(15) .
C19 C14 C3 121.54(14) .
C15 C14 C3 120.93(14) .
C16 C15 C14 121.23(15) .
C15 C16 C17 120.87(16) .
C18 C17 C16 118.29(16) .
C18 C17 N1 121.67(18) .
C16 C17 N1 120.04(18) .
C19 C18 C17 120.85(16) .
C18 C19 C14 121.19(16) .
C21 C20 C22 110.9(2) .
C21 C20 Si1 115.48(16) .
C22 C20 Si1 114.44(18) .
C24 C23 C25 112.3(2) .
C24 C23 Si1 114.50(16) .
C25 C23 Si1 113.18(18) .
C28 C26 C27 110.0(2) .
C28 C26 Si1 111.14(16) .
C27 C26 Si1 112.29(15) .

loop_
_geom_bond_atom_site_label_1
_geom_bond_atom_site_label_2
_geom_bond_distance
_geom_bond_site_symmetry_2
Si1 C1 1.8369(18) .
Si1 C20 1.872(2) .
Si1 C26 1.880(2) .
Si1 C23 1.881(2) .
N1 C17 1.395(2) .
C1 C2 1.207(2) .
C2 C3 1.430(2) .
C3 C4 1.358(2) .
C3 C14 1.461(2) .
C4 C5 1.234(2) .
C5 C6 1.358(2) .
C6 C7 1.413(2) .
C6 C8 1.472(2) .
C7 C7 1.210(3) 2_645
C8 C13 1.388(2) .
C8 C9 1.393(2) .
C9 C10 1.381(2) .
C10 C11 1.367(3) .
C11 C12 1.379(3) .
C12 C13 1.384(3) .
C14 C19 1.391(2) .
C14 C15 1.393(2) .
C15 C16 1.373(2) .
C16 C17 1.388(3) .
C17 C18 1.384(3) .
C18 C19 1.377(2) .
C20 C21 1.515(3) .
C20 C22 1.517(3) .
C23 C24 1.502(4) .
C23 C25 1.517(3) .
C26 C28 1.522(3) .
C26 C27 1.528(3) .
